data_7219639
loop_
_publ_author_name
'Braun, Doris E.'
'Gelbrich, Thomas'
'Kahlenberg, Volker'
'Griesser, Ulrich J.'

_publ_section_title
;
 Solid state forms of 4-aminoquinaldine - From void structures with and
 without solvent inclusion to close packing.
;
_journal_issue 12
_journal_name_full 'CrystEngComm / RSC'
_journal_page_first 2504
_journal_page_last 2516
_journal_paper_doi 10.1039/C5CE00118H
_journal_volume 17
_journal_year 2015
_chemical_formula_moiety 'C10 H10 N2'
_chemical_formula_sum 'C10 H10 N2'
_chemical_formula_weight 158.2
_chemical_melting_point 440
_chemical_name_common '4-aminoquinaldine form I'
_chemical_name_systematic
;
 2-methyl-4-amino-quinoline form I
;
_space_group_IT_number 14
_symmetry_cell_setting monoclinic
_symmetry_Int_Tables_number 14
_symmetry_space_group_name_Hall '-P 2ybc'
_symmetry_space_group_name_H-M 'P 1 21/c 1'
_atom_sites_solution_hydrogens mixed
_audit_conform_dict_location ftp://ftp.iucr.org/pub/cif_core.dic
_audit_conform_dict_name cif_core.dic
_audit_conform_dict_version 2.4.3
_audit_creation_date 2015-01-02T09:55:28-00:00
_audit_creation_method 'WinGX routine CIF_UPDATE'
_audit_update_record
;
2015-01-12 deposited with the CCDC.
2015-02-24 downloaded from the CCDC.
;
_cell_angle_alpha 90
_cell_angle_beta 99.065(3)
_cell_angle_gamma 90
_cell_formula_units_Z 4
_cell_length_a 5.2162(4)
_cell_length_b 12.3693(9)
_cell_length_c 13.1192(9)
_cell_measurement_reflns_used 4579
_cell_measurement_temperature 293(2)
_cell_measurement_theta_max 27.5
_cell_measurement_theta_min 3.1
_cell_measurement_wavelength 0.71073
_cell_volume 835.89(11)
_computing_cell_refinement
;
CrystalClear-SM Expert 3.1 b27 (Rigaku, 2012)
;
_computing_data_collection
;
CrystalClear-SM Expert 3.1 b27 (Rigaku, 2012)
;
_computing_data_reduction
;
CrystalClear-SM Expert 3.1 b27 (Rigaku, 2012)
;
_computing_molecular_graphics 'Ortep for Windows (Farrugia, 2012)'
_computing_publication_material 'WinGX publication routines (Farrugia, 2012)'
_computing_structure_refinement 'SHELXL-2013 (Sheldrick, 2013)'
_diffrn_ambient_temperature 293(2)
_diffrn_measured_fraction_theta_full 0.995
_diffrn_measured_fraction_theta_max 0.995
_diffrn_radiation_probe x-ray
_diffrn_radiation_type MoK\a
_diffrn_radiation_wavelength 0.71073
_diffrn_reflns_av_R_equivalents 0.0272
_diffrn_reflns_Laue_measured_fraction_full 0.995
_diffrn_reflns_Laue_measured_fraction_max 0.995
_diffrn_reflns_limit_h_max 5
_diffrn_reflns_limit_h_min -6
_diffrn_reflns_limit_k_max 14
_diffrn_reflns_limit_k_min -14
_diffrn_reflns_limit_l_max 15
_diffrn_reflns_limit_l_min -15
_diffrn_reflns_number 4759
_diffrn_reflns_point_group_measured_fraction_full 0.995
_diffrn_reflns_point_group_measured_fraction_max 0.995
_diffrn_reflns_theta_full 25.242
_diffrn_reflns_theta_max 25.235
_diffrn_reflns_theta_min 3.145
_exptl_absorpt_coefficient_mu 0.077
_exptl_absorpt_correction_T_max 1
_exptl_absorpt_correction_T_min 0.9903
_exptl_absorpt_correction_type multi-scan
_exptl_absorpt_process_details
;
CrystalClear-SM Expert 3.1 b27 (Rigaku, 2012)
;
_exptl_crystal_colour colorless
_exptl_crystal_density_diffrn 1.257
_exptl_crystal_density_method 'not measured'
_exptl_crystal_description plate
_exptl_crystal_F_000 336
_exptl_crystal_size_max 0.17
_exptl_crystal_size_mid 0.15
_exptl_crystal_size_min 0.03
_refine_diff_density_max 0.111
_refine_diff_density_min -0.108
_refine_diff_density_rms 0.025
_refine_ls_extinction_method none
_refine_ls_goodness_of_fit_ref 1.012
_refine_ls_hydrogen_treatment refU
_refine_ls_matrix_type full
_refine_ls_number_constraints 0
_refine_ls_number_parameters 128
_refine_ls_number_reflns 1502
_refine_ls_number_restraints 0
_refine_ls_restrained_S_all 1.012
_refine_ls_R_factor_all 0.0532
_refine_ls_R_factor_gt 0.0365
_refine_ls_shift/su_max 0
_refine_ls_shift/su_mean 0
_refine_ls_structure_factor_coef Fsqd
_refine_ls_weighting_details 'w=1/[\s^2^(Fo^2^)+(0.0651P)^2^+0.0073P] where P=(Fo^2^+2Fc^2^)/3'
_refine_ls_weighting_scheme calc
_refine_ls_wR_factor_gt 0.1001
_refine_ls_wR_factor_ref 0.1062
_reflns_number_gt 1104
_reflns_number_total 1502
_reflns_threshold_expression 'I > 2\s(I)'
_cod_data_source_file c5ce00118h2.cif
_cod_data_source_block shelx
_cod_depositor_comments
;Adding full bibliography for 7219639--7219640.cif.

 Adding full bibliography for 7219639--7219640.cif.
;
_cod_original_sg_symbol_H-M 'P 21/c'
_cod_database_code 7219639

loop_
_symmetry_equiv_pos_as_xyz
'x, y, z'
'-x, y+1/2, -z+1/2'
'-x, -y, -z'
'x, -y-1/2, z-1/2'

loop_
_atom_site_label
_atom_site_type_symbol
_atom_site_fract_x
_atom_site_fract_y
_atom_site_fract_z
_atom_site_U_iso_or_equiv
_atom_site_adp_type
_atom_site_occupancy
_atom_site_calc_flag
N1 N 0.0883(2) 0.74128(9) 0.44760(8) 0.0556(3) Uani 1 d
N2 N -0.0078(3) 0.63955(12) 0.13815(10) 0.0696(4) Uani 1 d
H1 H -0.127(3) 0.5925(14) 0.1236(14) 0.087(6) Uiso 1 d
H2 H 0.035(3) 0.6812(12) 0.0873(13) 0.079(5) Uiso 1 d
C1 C -0.0734(2) 0.66225(11) 0.41195(10) 0.0558(4) Uani 1 d
C2 C -0.1053(3) 0.62640(11) 0.30989(10) 0.0572(4) Uani 1 d
H3 H -0.2185 0.5695 0.2896 0.052(3) Uiso 1 calc
C3 C 0.0271(2) 0.67341(10) 0.23863(9) 0.0508(3) Uani 1 d
C4 C 0.2076(2) 0.75717(9) 0.27428(9) 0.0457(3) Uani 1 d
C5 C 0.3675(2) 0.80900(10) 0.21159(10) 0.0543(4) Uani 1 d
H5 H 0.3535 0.7902 0.1423 0.075(4) Uiso 1 calc
C6 C 0.5413(3) 0.88590(11) 0.25117(11) 0.0618(4) Uani 1 d
H6 H 0.6471 0.9183 0.2091 0.073(4) Uiso 1 calc
C7 C 0.5618(3) 0.91647(12) 0.35444(13) 0.0665(4) Uani 1 d
H7 H 0.6805 0.9694 0.3809 0.075(4) Uiso 1 calc
C8 C 0.4086(3) 0.86905(11) 0.41666(11) 0.0621(4) Uani 1 d
H8 H 0.423 0.8908 0.4852 0.074(4) Uiso 1 calc
C9 C 0.2288(2) 0.78778(10) 0.37952(9) 0.0486(3) Uani 1 d
C10 C -0.2299(3) 0.61244(13) 0.48660(13) 0.0744(5) Uani 1 d
H10A H -0.185 0.6461 0.553 0.094(11) Uiso 0.5 calc
H10B H -0.1933 0.5364 0.4926 0.069(8) Uiso 0.5 calc
H10C H -0.4114 0.623 0.462 0.080(9) Uiso 0.5 calc
H10D H -0.3415 0.5576 0.452 0.070(9) Uiso 0.5 calc
H10E H -0.3332 0.6672 0.5124 0.056(7) Uiso 0.5 calc
H10F H -0.115 0.5807 0.543 0.063(8) Uiso 0.5 calc

loop_
_atom_site_aniso_label
_atom_site_aniso_U_11
_atom_site_aniso_U_22
_atom_site_aniso_U_33
_atom_site_aniso_U_23
_atom_site_aniso_U_13
_atom_site_aniso_U_12
N1 0.0635(6) 0.0730(7) 0.0330(6) 0.0061(5) 0.0159(5) 0.0080(5)
N2 0.0898(9) 0.0796(8) 0.0408(7) -0.0085(7) 0.0150(6) -0.0171(7)
C1 0.0587(7) 0.0660(8) 0.0458(8) 0.0127(7) 0.0185(6) 0.0100(6)
C2 0.0642(8) 0.0610(8) 0.0485(8) 0.0013(6) 0.0156(6) -0.0058(6)
C3 0.0586(7) 0.0583(7) 0.0369(7) 0.0003(6) 0.0116(5) 0.0061(6)
C4 0.0497(6) 0.0558(7) 0.0332(6) 0.0042(5) 0.0112(5) 0.0096(5)
C5 0.0634(8) 0.0646(8) 0.0382(7) 0.0026(6) 0.0181(6) 0.0050(6)
C6 0.0641(8) 0.0685(8) 0.0575(9) 0.0057(7) 0.0247(7) -0.0010(7)
C7 0.0647(8) 0.0720(9) 0.0626(9) -0.0073(7) 0.0095(7) -0.0079(7)
C8 0.0693(8) 0.0760(9) 0.0406(8) -0.0063(7) 0.0081(6) 0.0005(7)
C9 0.0520(6) 0.0610(7) 0.0337(7) 0.0027(6) 0.0098(5) 0.0092(6)
C10 0.0836(11) 0.0839(11) 0.0636(11) 0.0172(9) 0.0355(9) 0.0076(9)

loop_
_atom_type_symbol
_atom_type_description
_atom_type_scat_dispersion_real
_atom_type_scat_dispersion_imag
_atom_type_scat_source
C C 0.0033 0.0016 'International Tables Vol C Tables 4.2.6.8 and 6.1.1.4'
H H 0 0 'International Tables Vol C Tables 4.2.6.8 and 6.1.1.4'
N N 0.0061 0.0033 'International Tables Vol C Tables 4.2.6.8 and 6.1.1.4'

loop_
_geom_angle_atom_site_label_1
_geom_angle_atom_site_label_2
_geom_angle_atom_site_label_3
_geom_angle
C1 N1 C9 117.11(11)
N1 C1 C2 123.05(11)
N1 C1 C10 116.92(13)
C2 C1 C10 120.02(13)
C3 C2 C1 121.40(13)
N2 C3 C2 121.38(13)
N2 C3 C4 121.23(12)
C2 C3 C4 117.37(12)
C5 C4 C9 118.84(11)
C5 C4 C3 123.86(11)
C9 C4 C3 117.29(10)
C6 C5 C4 120.93(12)
C5 C6 C7 120.36(13)
C8 C7 C6 120.21(13)
C7 C8 C9 121.44(13)
N1 C9 C8 118.05(11)
N1 C9 C4 123.73(11)
C8 C9 C4 118.21(11)

loop_
_geom_bond_atom_site_label_1
_geom_bond_atom_site_label_2
_geom_bond_distance
N1 C1 1.3273(16)
N1 C9 1.3683(15)
N2 C3 1.3677(17)
C1 C2 1.3953(18)
C1 C10 1.5023(18)
C2 C3 1.3758(18)
C3 C4 1.4283(17)
C4 C5 1.4138(17)
C4 C9 1.4191(16)
C5 C6 1.3594(19)
C6 C7 1.394(2)
C7 C8 1.362(2)
C8 C9 1.4082(18)

loop_
_geom_hbond_atom_site_label_D
_geom_hbond_atom_site_label_H
_geom_hbond_atom_site_label_A
_geom_hbond_distance_DH
_geom_hbond_distance_HA
_geom_hbond_distance_DA
_geom_hbond_angle_DHA
_geom_hbond_site_symmetry_A
N2 H2 N1 0.898(17) 2.126(17) 3.0112(18) 168.7(14) 4_575
